data_2204380
loop_
_publ_author_name
'Daniel E. Lynch'

_publ_section_title
;
 2-Amino-5-chloro-1,3-benzoxazole
;
_journal_issue 10
_journal_name_full 'Acta Crystallographica Section E'
_journal_page_first o1715
_journal_page_last o1716
_journal_paper_doi 10.1107/S1600536804021786
_journal_volume 60
_journal_year 2004
_chemical_formula_iupac 'C7 H5 Cl N2 O'
_chemical_formula_moiety 'C7 H5 Cl N2 O'
_chemical_formula_sum 'C7 H5 Cl N2 O'
_chemical_formula_weight 168.58
_chemical_melting_point 458.2(3)
_chemical_name_common Zoxazolamine
_chemical_name_systematic
;
2-Amino-5-chloro-1,3-benzoxazole
;
_space_group_IT_number 14
_symmetry_cell_setting monoclinic
_symmetry_space_group_name_Hall '-P 2yn'
_symmetry_space_group_name_H-M 'P 1 21/n 1'
_atom_sites_solution_hydrogens geom
_atom_sites_solution_primary direct
_atom_sites_solution_secondary difmap
_audit_creation_method SHELXL-97
_cell_angle_alpha 90.00
_cell_angle_beta 101.67(3)
_cell_angle_gamma 90.00
_cell_formula_units_Z 4
_cell_length_a 9.4403(19)
_cell_length_b 3.7390(7)
_cell_length_c 19.737(4)
_cell_measurement_reflns_used 3789
_cell_measurement_temperature 120(2)
_cell_measurement_theta_max 27.48
_cell_measurement_theta_min 2.91
_cell_volume 682.3(2)
_computing_cell_refinement 'DENZO and COLLECT '
_computing_data_collection 'DENZO (Otwinowski & Minor, 1997) and COLLECT (Hooft, 1998)'
_computing_data_reduction 'DENZO, SCALEPACK (Otwinowski & Minor, 1997) and COLLECT'
_computing_molecular_graphics 'PLATON97 (Spek, 2003)'
_computing_publication_material SHELXL97
_computing_structure_refinement 'SHELXL97 (Sheldrick, 1997)'
_computing_structure_solution 'SHELXS97 (Sheldrick, 1997)'
_diffrn_ambient_temperature 120(2)
_diffrn_detector_area_resol_mean 9.091
_diffrn_measured_fraction_theta_full 0.981
_diffrn_measured_fraction_theta_max 0.981
_diffrn_measurement_device_type 'Bruker--Nonius KappaCCD area-detector'
_diffrn_measurement_method '\f and \w'
_diffrn_radiation_monochromator graphite
_diffrn_radiation_source 'Bruker--Nonius FR591 rotating anode'
_diffrn_radiation_type MoK\a
_diffrn_radiation_wavelength 0.71073
_diffrn_reflns_av_R_equivalents 0.0320
_diffrn_reflns_av_sigmaI/netI 0.0367
_diffrn_reflns_limit_h_max 12
_diffrn_reflns_limit_h_min -12
_diffrn_reflns_limit_k_max 4
_diffrn_reflns_limit_k_min -4
_diffrn_reflns_limit_l_max 25
_diffrn_reflns_limit_l_min -22
_diffrn_reflns_number 4816
_diffrn_reflns_theta_full 27.49
_diffrn_reflns_theta_max 27.49
_diffrn_reflns_theta_min 3.47
_diffrn_standards_decay_% 0
_diffrn_standards_interval_count 0
_diffrn_standards_interval_time 0
_diffrn_standards_number 0
_exptl_absorpt_coefficient_mu 0.489
_exptl_absorpt_correction_T_max 0.978
_exptl_absorpt_correction_T_min 0.806
_exptl_absorpt_correction_type multi-scan
_exptl_absorpt_process_details '(SORTAV; Blessing, 1995)'
_exptl_crystal_colour colourless
_exptl_crystal_density_diffrn 1.641
_exptl_crystal_density_method 'not measured'
_exptl_crystal_description plate
_exptl_crystal_F_000 344
_exptl_crystal_size_max 0.24
_exptl_crystal_size_mid 0.18
_exptl_crystal_size_min 0.05
_refine_diff_density_max 0.311
_refine_diff_density_min -0.297
_refine_ls_extinction_method none
_refine_ls_goodness_of_fit_ref 1.064
_refine_ls_hydrogen_treatment constr
_refine_ls_matrix_type full
_refine_ls_number_parameters 100
_refine_ls_number_reflns 1526
_refine_ls_number_restraints 0
_refine_ls_restrained_S_all 1.064
_refine_ls_R_factor_all 0.0334
_refine_ls_R_factor_gt 0.0294
_refine_ls_shift/su_max 0.000
_refine_ls_shift/su_mean 0.000
_refine_ls_structure_factor_coef Fsqd
_refine_ls_weighting_details 'w = 1/[\s^2^(Fo^2^)+(0.0405P)^2^+0.2976P] where P = (Fo^2^+2Fc^2^)/3'
_refine_ls_weighting_scheme calc
_refine_ls_wR_factor_gt 0.0808
_refine_ls_wR_factor_ref 0.0838
_reflns_number_gt 1360
_reflns_number_total 1526
_reflns_threshold_expression I>2\s(I)
_cod_data_source_file rz6001.cif
_cod_data_source_block I
_cod_depositor_comments
;
The following automatic conversions were performed:
'_exptl_absorpt_correction_type' value 'Multi-scan' changed to
'multi-scan' according to
'/home/saulius/struct/CIF-dictionaries/cif_core.dic' dictionary named
'cif_core.dic' version 2.4.1 from 2010-06-29.

Automatic conversion script
Id: cif_fix_enum 1527 2010-12-29 10:47:43Z saulius 

The following automatic conversions were performed:

'_chemical_melting_point' value '458-458.5' was changed to '458.2(3)'
- the average value was taken and precision was estimated.

Automatic conversion script
Id: cif_fix_values 1646 2011-03-28 12:23:43Z adriana 

The following automatic conversions were performed:

'_chemical_melting_point' value '458-458.5' was changed to '458.2(3)'
- the average value was taken and precision was
estimated.

'_exptl_absorpt_correction_type' value 'Multi-scan'
changed to 'multi-scan' according to
/home/saulius/struct/CIF-dictionaries/cif_core.dic dictionary named
'cif_core.dic' version 2.4.1 from 2010-06-29.

Automatic conversion script
Id: cif_fix_values 1715 2011-07-08 13:25:40Z adriana 
;
_cod_original_cell_volume 682.2(2)
_cod_original_sg_symbol_H-M 'P 21/n'
_cod_database_code 2204380
_cod_database_fobs_code 2204380

loop_
_symmetry_equiv_pos_as_xyz
'x, y, z'
'-x+1/2, y+1/2, -z+1/2'
'-x, -y, -z'
'x-1/2, -y-1/2, z-1/2'

loop_
_atom_site_label
_atom_site_fract_x
_atom_site_fract_y
_atom_site_fract_z
_atom_site_U_iso_or_equiv
_atom_site_adp_type
_atom_site_calc_flag
_atom_site_refinement_flags
_atom_site_occupancy
_atom_site_type_symbol
O1 0.35183(11) 0.2435(3) 0.01453(5) 0.0168(2) Uani d . 1 O
C2 0.21001(15) 0.1379(4) 0.00663(7) 0.0168(3) Uani d . 1 C
N21 0.12672(14) 0.1887(4) -0.05575(6) 0.0234(3) Uani d . 1 N
H21 0.0359 0.1183 -0.0641 0.029 Uiso calc R 1 H
H22 0.1626 0.2926 -0.0886 0.029 Uiso calc R 1 H
N3 0.17429(12) -0.0105(3) 0.06061(6) 0.0165(3) Uani d . 1 N
C4 0.33211(14) -0.1232(4) 0.17882(7) 0.0146(3) Uani d . 1 C
H4 0.2601 -0.2295 0.1997 0.018 Uiso calc R 1 H
C5 0.47302(15) -0.0765(4) 0.21461(7) 0.0148(3) Uani d . 1 C
Cl5 0.51663(4) -0.21998(9) 0.300743(16) 0.01855(14) Uani d . 1 Cl
C6 0.58231(15) 0.0731(4) 0.18576(7) 0.0163(3) Uani d . 1 C
H6 0.6775 0.0948 0.2127 0.020 Uiso calc R 1 H
C7 0.55165(15) 0.1915(4) 0.11709(8) 0.0167(3) Uani d . 1 C
H7 0.6235 0.2957 0.0959 0.021 Uiso calc R 1 H
C8 0.41178(15) 0.1480(4) 0.08232(7) 0.0147(3) Uani d . 1 C
C9 0.30223(14) -0.0054(4) 0.11057(7) 0.0137(3) Uani d . 1 C

loop_
_atom_site_aniso_label
_atom_site_aniso_U_11
_atom_site_aniso_U_22
_atom_site_aniso_U_33
_atom_site_aniso_U_12
_atom_site_aniso_U_13
_atom_site_aniso_U_23
O1 0.0157(5) 0.0231(6) 0.0112(5) -0.0035(4) 0.0015(4) 0.0023(4)
C2 0.0164(7) 0.0184(7) 0.0149(7) -0.0024(6) 0.0015(5) -0.0012(5)
N21 0.0190(7) 0.0374(8) 0.0123(6) -0.0066(5) -0.0008(5) 0.0067(5)
N3 0.0158(6) 0.0203(6) 0.0123(5) -0.0015(5) 0.0001(4) 0.0014(5)
C4 0.0159(7) 0.0140(7) 0.0142(7) 0.0004(5) 0.0038(5) -0.0002(5)
C5 0.0190(7) 0.0126(7) 0.0121(6) 0.0012(5) 0.0012(5) -0.0010(5)
Cl5 0.0210(2) 0.0211(2) 0.0118(2) 0.00004(13) -0.00093(15) 0.00199(12)
C6 0.0147(7) 0.0161(7) 0.0166(6) -0.0005(5) -0.0001(5) -0.0017(5)
C7 0.0161(7) 0.0173(7) 0.0172(7) -0.0026(5) 0.0045(6) -0.0015(5)
C8 0.0184(7) 0.0151(7) 0.0102(6) 0.0000(6) 0.0023(5) -0.0004(5)
C9 0.0139(6) 0.0131(7) 0.0137(6) -0.0003(5) 0.0017(5) -0.0021(5)

loop_
_atom_type_symbol
_atom_type_description
_atom_type_scat_dispersion_real
_atom_type_scat_dispersion_imag
_atom_type_scat_source
C C 0.0033 0.0016 'International Tables Vol C Tables 4.2.6.8 and 6.1.1.4'
H H 0.0000 0.0000 'International Tables Vol C Tables 4.2.6.8 and 6.1.1.4'
N N 0.0061 0.0033 'International Tables Vol C Tables 4.2.6.8 and 6.1.1.4'
O O 0.0106 0.0060 'International Tables Vol C Tables 4.2.6.8 and 6.1.1.4'
Cl Cl 0.1484 0.1585 'International Tables Vol C Tables 4.2.6.8 and 6.1.1.4'

loop_
_geom_angle_atom_site_label_1
_geom_angle_atom_site_label_2
_geom_angle_atom_site_label_3
_geom_angle
C2 O1 C8 103.47(11)
N3 C2 N21 127.81(13)
N3 C2 O1 115.88(13)
N21 C2 O1 116.28(12)
C2 N21 H21 120.0
C2 N21 H22 120.0
H21 N21 H22 120.0
C2 N3 C9 103.97(11)
C5 C4 C9 116.09(12)
C5 C4 H4 122.0
C9 C4 H4 122.0
C4 C5 C6 123.82(13)
C4 C5 Cl5 118.01(10)
C6 C5 Cl5 118.17(11)
C5 C6 C7 119.86(13)
C5 C6 H6 120.1
C7 C6 H6 120.1
C8 C7 C6 115.94(13)
C8 C7 H7 122.0
C6 C7 H7 122.0
C7 C8 O1 127.99(12)
C7 C8 C9 124.53(13)
O1 C8 C9 107.47(12)
C4 C9 C8 119.75(13)
C4 C9 N3 131.05(12)
C8 C9 N3 109.21(12)

loop_
_geom_bond_atom_site_label_1
_geom_bond_atom_site_label_2
_geom_bond_distance
O1 C2 1.3742(17)
O1 C8 1.3898(17)
C2 N3 1.3045(18)
C2 N21 1.3335(19)
N21 H21 0.88
N21 H22 0.88
N3 C9 1.3962(18)
C4 C5 1.385(2)
C4 C9 1.3908(19)
C4 H4 0.95
C5 C6 1.3926(19)
C5 Cl5 1.7504(14)
C6 C7 1.399(2)
C6 H6 0.95
C7 C8 1.369(2)
C7 H7 0.95
C8 C9 1.3937(19)

loop_
_geom_hbond_atom_site_label_D
_geom_hbond_atom_site_label_H
_geom_hbond_atom_site_label_A
_geom_hbond_site_symmetry_A
_geom_hbond_distance_DH
_geom_hbond_distance_HA
_geom_hbond_distance_DA
_geom_hbond_angle_DHA
_geom_hbond_publ_flag
N21 H21 N3 3 0.88 2.04 2.901(2) 166 yes
N21 H22 Cl5 4_565 0.88 2.83 3.444(2) 128 yes

loop_
_geom_torsion_atom_site_label_1
_geom_torsion_atom_site_label_2
_geom_torsion_atom_site_label_3
_geom_torsion_atom_site_label_4
_geom_torsion
C8 O1 C2 N3 -0.01(16)
C8 O1 C2 N21 -177.95(13)
N21 C2 N3 C9 178.10(15)
O1 C2 N3 C9 0.43(16)
C9 C4 C5 C6 -1.0(2)
C9 C4 C5 Cl5 179.99(10)
C4 C5 C6 C7 1.0(2)
Cl5 C5 C6 C7 -179.90(11)
C5 C6 C7 C8 -0.3(2)
C6 C7 C8 O1 179.40(13)
C6 C7 C8 C9 -0.5(2)
C2 O1 C8 C7 179.64(14)
C2 O1 C8 C9 -0.43(14)
C5 C4 C9 C8 0.2(2)
C5 C4 C9 N3 -179.91(13)
C7 C8 C9 C4 0.6(2)
O1 C8 C9 C4 -179.34(11)
C7 C8 C9 N3 -179.36(13)
O1 C8 C9 N3 0.71(15)
C2 N3 C9 C4 179.37(14)
C2 N3 C9 C8 -0.68(15)

loop_
_cod_related_entry_id
_cod_related_entry_database
_cod_related_entry_code
1 ChemSpider 5878
